data_4318924
loop_
_publ_author_name
'Sangeeta Ray Banerjee'
'Murali K. Levadala'
'Neva Lazarova'
'Lihui Wei'
'John F. Valliant'
'Karin A. Stephenson'
'John W. Babich'
'Kevin P. Maresca'
'Jon Zubieta'

_publ_section_title
;
 Bifunctional Single Amino Acid Chelates for Labeling of Biomolecules with
 the {Tc(CO)3}+ and {Re(CO)3}+ Cores. Crystal and Molecular Structures of
 [ReBr(CO)3(H2NCH2C5H4N)], [Re(CO)3{(C5H4NCH2)2NH}]Br,
 [Re(CO)3{(C5H4NCH2)2NCH2CO2H}]Br, [Re(CO)3{X(Y)NCH2CO2CH2CH3}]Br (X = Y =
 2-pyridylmethyl; X = 2-pyridylmethyl, Y = 2-(1-methylimidazolyl)methyl; X
 = Y = 2-(1-methylimidazolyl)methyl), [ReBr(CO)3{(C5H4NCH2)NH(CH2C4H3S)}],
 and [Re(CO)3{(C5H4NCH2)N(CH2C4H3S)(CH2CO2)}]
;
_journal_name_full 'Inorganic Chemistry'
_journal_page_first 6417
_journal_page_last 6425
_journal_paper_doi 10.1021/ic020476e
_journal_volume 41
_journal_year 2002
_chemical_formula_sum 'C15 H13 Br N3 O3 Re'
_chemical_formula_weight 549.39
_chemical_name_systematic
;
  ?
;
_space_group_IT_number 76
_symmetry_cell_setting tetragonal
_symmetry_space_group_name_Hall 'P 4w'
_symmetry_space_group_name_H-M 'P 41'
_atom_sites_solution_hydrogens geom
_atom_sites_solution_primary direct
_atom_sites_solution_secondary difmap
_audit_creation_method SHELXL-97
_cell_angle_alpha 90.00
_cell_angle_beta 90.00
_cell_angle_gamma 90.00
_cell_formula_units_Z 4
_cell_length_a 8.6095(3)
_cell_length_b 8.6095(3)
_cell_length_c 22.2176(11)
_cell_measurement_temperature 86(2)
_cell_volume 1646.85(12)
_computing_structure_refinement 'SHELXL-97 (Sheldrick, 1997)'
_computing_structure_solution 'SHELXS-97 (Sheldrick, 1990)'
_diffrn_ambient_temperature 86(2)
_diffrn_measured_fraction_theta_full 1.000
_diffrn_measured_fraction_theta_max 1.000
_diffrn_radiation_monochromator graphite
_diffrn_radiation_source 'fine-focus sealed tube'
_diffrn_radiation_type MoK\a
_diffrn_radiation_wavelength 0.71073
_diffrn_reflns_av_R_equivalents 0.0443
_diffrn_reflns_av_sigmaI/netI 0.0324
_diffrn_reflns_limit_h_max 11
_diffrn_reflns_limit_h_min -11
_diffrn_reflns_limit_k_max 11
_diffrn_reflns_limit_k_min -11
_diffrn_reflns_limit_l_max 29
_diffrn_reflns_limit_l_min -29
_diffrn_reflns_number 17514
_diffrn_reflns_theta_full 28.26
_diffrn_reflns_theta_max 28.26
_diffrn_reflns_theta_min 1.83
_exptl_absorpt_coefficient_mu 9.822
_exptl_absorpt_correction_type SADABS
_exptl_crystal_colour Red
_exptl_crystal_density_diffrn 2.216
_exptl_crystal_density_method 'not measured'
_exptl_crystal_description Plate
_exptl_crystal_F_000 1032
_exptl_crystal_size_max 0.20
_exptl_crystal_size_mid 0.10
_exptl_crystal_size_min 0.04
_refine_diff_density_max 1.803
_refine_diff_density_min -0.543
_refine_diff_density_rms 0.123
_refine_ls_abs_structure_details 'Flack H D (1983), Acta Cryst. A39, 876-881'
_refine_ls_abs_structure_Flack -0.034(11)
_refine_ls_extinction_method none
_refine_ls_goodness_of_fit_ref 1.056
_refine_ls_hydrogen_treatment mixed
_refine_ls_matrix_type full
_refine_ls_number_parameters 209
_refine_ls_number_reflns 4094
_refine_ls_number_restraints 1
_refine_ls_restrained_S_all 1.056
_refine_ls_R_factor_all 0.0253
_refine_ls_R_factor_gt 0.0250
_refine_ls_shift/su_max 0.001
_refine_ls_shift/su_mean 0.000
_refine_ls_structure_factor_coef Fsqd
_refine_ls_weighting_details 'calc w=1/[\s^2^(Fo^2^)+(0.0374P)^2^+0.0000P] where P=(Fo^2^+2Fc^2^)/3'
_refine_ls_weighting_scheme calc
_refine_ls_wR_factor_gt 0.0591
_refine_ls_wR_factor_ref 0.0592
_reflns_number_gt 4054
_reflns_number_total 4094
_reflns_threshold_expression >2sigma(I)
_cod_data_source_file ic020476e_2.cif
_cod_data_source_block p41psi(2)
_cod_depositor_comments
;
The following automatic conversions were performed:

'_symmetry_cell_setting' value 'Tetragonal' changed to 'tetragonal'
according to the built-in table from CIF Core dictionary named
'cif_core.dic' version 2.4.1 from 2010-06-29.

Automatic conversion script
Id: cif_fix_values 1646 2011-03-28 12:23:43Z adriana 
;
_cod_database_code 4318924

loop_
_symmetry_equiv_pos_as_xyz
'x, y, z'
'-x, -y, z+1/2'
'-y, x, z+1/4'
'y, -x, z+3/4'

loop_
_atom_site_label
_atom_site_type_symbol
_atom_site_fract_x
_atom_site_fract_y
_atom_site_fract_z
_atom_site_U_iso_or_equiv
_atom_site_adp_type
_atom_site_occupancy
_atom_site_symmetry_multiplicity
_atom_site_calc_flag
_atom_site_refinement_flags
_atom_site_disorder_assembly
_atom_site_disorder_group
Re1 Re 0.05344(2) 0.32942(2) 0.170800(8) 0.01256(6) Uani 1 1 d . . .
Br1 Br 0.08149(7) 0.71986(7) 0.30574(3) 0.01680(11) Uani 1 1 d . . .
O1 O -0.2905(5) 0.3209(6) 0.2084(2) 0.0244(10) Uani 1 1 d . . .
O2 O 0.0642(5) -0.0265(4) 0.1652(2) 0.0206(8) Uani 1 1 d . . .
O3 O 0.1347(6) 0.2863(6) 0.3041(2) 0.0264(10) Uani 1 1 d . . .
N1 N 0.0767(5) 0.5821(5) 0.1667(2) 0.0096(8) Uani 1 1 d . . .
H1 H 0.0326 0.6227 0.2016 0.012 Uiso 1 1 calc R . .
N2 N 0.2872(6) 0.3628(6) 0.1350(2) 0.0147(9) Uani 1 1 d . . .
N3 N -0.0063(5) 0.3801(6) 0.0776(2) 0.0146(9) Uani 1 1 d . . .
C1 C -0.1617(8) 0.3242(7) 0.1944(2) 0.0167(12) Uani 1 1 d . . .
C2 C 0.0563(6) 0.1068(6) 0.1666(3) 0.0144(10) Uani 1 1 d . . .
C3 C 0.1073(8) 0.3062(7) 0.2533(3) 0.0171(11) Uani 1 1 d . . .
C4 C 0.2440(6) 0.6265(6) 0.1664(3) 0.0160(10) Uani 1 1 d . . .
H4B H 0.2824 0.6328 0.2083 0.019 Uiso 1 1 calc R . .
H4A H 0.2557 0.7303 0.1478 0.019 Uiso 1 1 calc R . .
C5 C 0.3394(7) 0.5108(7) 0.1321(3) 0.0155(11) Uani 1 1 d . . .
C6 C 0.4754(7) 0.5498(7) 0.1019(3) 0.0192(11) Uani 1 1 d . . .
H6 H 0.5079 0.6551 0.0997 0.023 Uiso 1 1 calc R . .
C7 C 0.5620(7) 0.4357(8) 0.0755(3) 0.0219(12) Uani 1 1 d . . .
H7 H 0.6542 0.4610 0.0542 0.026 Uiso 1 1 calc R . .
C8 C 0.5135(7) 0.2814(8) 0.0802(3) 0.0215(12) Uani 1 1 d . . .
H8 H 0.5746 0.1999 0.0638 0.026 Uiso 1 1 calc R . .
C9 C 0.3760(7) 0.2496(7) 0.1089(3) 0.0185(11) Uani 1 1 d . . .
H9 H 0.3412 0.1450 0.1108 0.022 Uiso 1 1 calc R . .
C10 C -0.0127(7) 0.6451(6) 0.1143(3) 0.0150(11) Uani 1 1 d . . .
H10A H 0.0358 0.7432 0.1007 0.018 Uiso 1 1 calc R . .
H10B H -0.1202 0.6686 0.1272 0.018 Uiso 1 1 calc R . .
C11 C -0.0167(6) 0.5322(7) 0.0630(3) 0.0152(11) Uani 1 1 d . . .
C12 C -0.0410(7) 0.5809(7) 0.0044(3) 0.0166(11) Uani 1 1 d . . .
H12 H -0.0448 0.6886 -0.0049 0.020 Uiso 1 1 calc R . .
C13 C -0.0597(7) 0.4706(7) -0.0407(2) 0.0170(11) Uani 1 1 d . . .
H13 H -0.0754 0.5016 -0.0813 0.020 Uiso 1 1 calc R . .
C14 C -0.0552(7) 0.3152(7) -0.0255(3) 0.0190(12) Uani 1 1 d . . .
H14 H -0.0708 0.2379 -0.0554 0.023 Uiso 1 1 calc R . .
C15 C -0.0279(6) 0.2728(7) 0.0336(3) 0.0150(11) Uani 1 1 d . . .
H15 H -0.0241 0.1656 0.0437 0.018 Uiso 1 1 calc R . .

loop_
_atom_site_aniso_label
_atom_site_aniso_U_11
_atom_site_aniso_U_22
_atom_site_aniso_U_33
_atom_site_aniso_U_23
_atom_site_aniso_U_13
_atom_site_aniso_U_12
Re1 0.01529(10) 0.01032(10) 0.01209(8) 0.00063(8) -0.00145(8) -0.00053(8)
Br1 0.0165(3) 0.0192(3) 0.0147(2) -0.0020(2) 0.0009(2) -0.0033(2)
O1 0.018(2) 0.027(2) 0.028(2) 0.0008(19) 0.0015(19) -0.0007(19)
O2 0.024(2) 0.0143(18) 0.023(2) -0.0005(18) -0.0037(19) -0.0008(16)
O3 0.037(3) 0.024(2) 0.018(2) 0.0024(19) -0.006(2) 0.000(2)
N1 0.0070(19) 0.015(2) 0.0070(18) -0.0021(18) -0.0023(17) 0.0016(15)
N2 0.017(2) 0.014(2) 0.014(2) 0.0022(17) -0.0033(18) 0.0015(18)
N3 0.010(2) 0.014(2) 0.020(2) -0.0024(18) -0.0003(18) -0.0021(18)
C1 0.028(3) 0.013(3) 0.009(2) 0.000(2) -0.003(2) 0.000(2)
C2 0.017(2) 0.017(2) 0.010(2) 0.002(2) 0.000(2) -0.001(2)
C3 0.026(3) 0.012(3) 0.013(3) 0.002(2) 0.000(2) -0.004(2)
C4 0.017(3) 0.009(2) 0.022(3) -0.001(2) 0.002(2) 0.0004(19)
C5 0.016(3) 0.013(3) 0.017(3) 0.001(2) -0.003(2) 0.002(2)
C6 0.016(3) 0.018(3) 0.023(3) 0.000(2) -0.002(2) -0.002(2)
C7 0.015(3) 0.028(3) 0.023(3) -0.002(2) -0.002(2) 0.001(2)
C8 0.020(3) 0.022(3) 0.023(3) -0.004(2) -0.002(2) 0.005(2)
C9 0.023(3) 0.012(3) 0.020(3) 0.001(2) -0.005(2) 0.003(2)
C10 0.018(3) 0.011(3) 0.016(3) 0.000(2) -0.004(2) 0.003(2)
C11 0.011(2) 0.015(3) 0.019(3) -0.004(2) 0.000(2) 0.001(2)
C12 0.016(3) 0.014(3) 0.020(3) 0.001(2) 0.001(2) -0.002(2)
C13 0.015(3) 0.023(3) 0.013(2) 0.002(2) -0.002(2) 0.002(2)
C14 0.018(3) 0.017(3) 0.022(3) -0.006(2) 0.000(2) 0.000(2)
C15 0.013(3) 0.016(3) 0.017(2) -0.005(2) -0.002(2) 0.000(2)

loop_
_atom_type_symbol
_atom_type_description
_atom_type_scat_dispersion_real
_atom_type_scat_dispersion_imag
_atom_type_scat_source
C C 0.0033 0.0016 'International Tables Vol C Tables 4.2.6.8 and 6.1.1.4'
H H 0.0000 0.0000 'International Tables Vol C Tables 4.2.6.8 and 6.1.1.4'
N N 0.0061 0.0033 'International Tables Vol C Tables 4.2.6.8 and 6.1.1.4'
O O 0.0106 0.0060 'International Tables Vol C Tables 4.2.6.8 and 6.1.1.4'
Br Br -0.2901 2.4595 'International Tables Vol C Tables 4.2.6.8 and 6.1.1.4'
Re Re -1.0185 7.2310 'International Tables Vol C Tables 4.2.6.8 and 6.1.1.4'

loop_
_geom_angle_atom_site_label_1
_geom_angle_atom_site_label_2
_geom_angle_atom_site_label_3
_geom_angle
_geom_angle_site_symmetry_1
_geom_angle_site_symmetry_3
_geom_angle_publ_flag
C3 Re1 C2 86.5(3) . . ?
C3 Re1 C1 88.3(3) . . ?
C2 Re1 C1 90.1(2) . . ?
C3 Re1 N3 174.5(2) . . ?
C2 Re1 N3 99.0(2) . . ?
C1 Re1 N3 92.1(2) . . ?
C3 Re1 N2 98.1(2) . . ?
C2 Re1 N2 95.8(2) . . ?
C1 Re1 N2 171.5(2) . . ?
N3 Re1 N2 81.07(17) . . ?
C3 Re1 N1 97.0(2) . . ?
C2 Re1 N1 172.1(2) . . ?
C1 Re1 N1 97.0(2) . . ?
N3 Re1 N1 77.46(18) . . ?
N2 Re1 N1 76.69(17) . . ?
C4 N1 C10 113.6(5) . . ?
C4 N1 Re1 110.1(3) . . ?
C10 N1 Re1 110.2(3) . . ?
C5 N2 C9 117.8(5) . . ?
C5 N2 Re1 116.6(4) . . ?
C9 N2 Re1 125.2(4) . . ?
C11 N3 C15 118.5(5) . . ?
C11 N3 Re1 116.0(4) . . ?
C15 N3 Re1 125.5(4) . . ?
O1 C1 Re1 179.8(6) . . ?
O2 C2 Re1 177.1(5) . . ?
O3 C3 Re1 176.7(5) . . ?
N1 C4 C5 111.2(4) . . ?
N2 C5 C6 122.0(5) . . ?
N2 C5 C4 114.8(5) . . ?
C6 C5 C4 123.1(5) . . ?
C7 C6 C5 119.5(6) . . ?
C6 C7 C8 119.3(6) . . ?
C9 C8 C7 118.8(6) . . ?
N2 C9 C8 122.5(6) . . ?
N1 C10 C11 111.6(4) . . ?
N3 C11 C12 122.0(5) . . ?
N3 C11 C10 116.4(5) . . ?
C12 C11 C10 121.5(5) . . ?
C11 C12 C13 119.2(5) . . ?
C14 C13 C12 118.9(5) . . ?
C13 C14 C15 119.5(6) . . ?
N3 C15 C14 121.8(6) . . ?

loop_
_geom_bond_atom_site_label_1
_geom_bond_atom_site_label_2
_geom_bond_distance
_geom_bond_site_symmetry_2
_geom_bond_publ_flag
Re1 C3 1.901(6) . ?
Re1 C2 1.919(5) . ?
Re1 C1 1.926(7) . ?
Re1 N3 2.177(5) . ?
Re1 N2 2.183(5) . ?
Re1 N1 2.187(4) . ?
O1 C1 1.151(8) . ?
O2 C2 1.150(6) . ?
O3 C3 1.166(7) . ?
N1 C4 1.491(7) . ?
N1 C10 1.496(7) . ?
N2 C5 1.353(8) . ?
N2 C9 1.367(8) . ?
N3 C11 1.352(8) . ?
N3 C15 1.358(7) . ?
C4 C5 1.499(8) . ?
C5 C6 1.390(8) . ?
C6 C7 1.366(9) . ?
C7 C8 1.396(9) . ?
C8 C9 1.373(9) . ?
C10 C11 1.499(8) . ?
C11 C12 1.385(8) . ?
C12 C13 1.389(8) . ?
C13 C14 1.381(8) . ?
C14 C15 1.384(9) . ?
